data_9004507
loop_
_publ_author_name
'Ercit, T. S.'
'Cooper, M. A.'
'Hawthorne, F. C.'

_publ_section_title
;
 The crystal structure of vuonnemite, Na11TiNb2(Si2O7)2(PO4)2O3(F,OH),
 a phosphate-bearing sorosilicate of the lomonosovite group
;
_journal_name_full 'The Canadian Mineralogist'
_journal_page_first 1311
_journal_page_last 1320
_journal_volume 36
_journal_year 1998
_chemical_compound_source 'Lovozero, Kola Peninsula, Russia'
_chemical_formula_sum 'Na11 Nb2 O26 P2 Si4 Ti2'
_chemical_name_mineral Vuonnemite
_space_group_IT_number 2
_symmetry_space_group_name_Hall '-P 1'
_symmetry_space_group_name_H-M 'P -1'
_cell_angle_alpha 92.55
_cell_angle_beta 95.30
_cell_angle_gamma 90.61
_cell_length_a 5.4970
_cell_length_b 7.1630
_cell_length_c 14.437
_cell_formula_units_Z 1
_cell_volume 565.404
_database_code_amcsd 0005582
_exptl_crystal_density_diffrn 3.303
_cod_original_formula_sum 'Si4 P2 Nb2 Ti2 Na11 O26'
_cod_database_code 9004507

loop_
_space_group_symop_operation_xyz
x,y,z
-x,-y,-z

loop_
_atom_site_aniso_label
_atom_site_aniso_U_11
_atom_site_aniso_U_22
_atom_site_aniso_U_33
_atom_site_aniso_U_12
_atom_site_aniso_U_13
_atom_site_aniso_U_23
Si1 0.00810 0.00670 0.00880 0.00020 0.00080 0.00010
Si2 0.00780 0.00680 0.00830 0.00020 0.00080 0.00050
P 0.01050 0.00900 0.00920 0.00020 0.00120 -0.00070
Nb 0.00700 0.00790 0.00860 0.00010 0.00080 0.00050
Ti 0.00820 0.00820 0.00640 -0.00040 0.00060 0.00090
Na1 0.02610 0.01740 0.02030 0.00370 0.00080 -0.00070
Na2 0.03020 0.01630 0.02080 -0.00200 -0.00360 -0.00120
Na3 0.01590 0.01990 0.02560 -0.00420 0.00870 -0.00650
Na4 0.02030 0.02420 0.01590 -0.00550 0.00150 -0.00030
Na5 0.03200 0.01620 0.02140 0.00200 0.00570 0.00350
Na6 0.01810 0.02090 0.02230 -0.00310 0.00690 -0.00230
O1 0.01230 0.01550 0.01380 -0.00590 0.00030 0.00000
O2 0.02010 0.00580 0.01070 0.00150 0.00070 0.00040
O3 0.01610 0.01120 0.00860 0.00100 0.00040 0.00120
O4 0.01150 0.01430 0.01730 0.00520 -0.00200 -0.00100
O5 0.01100 0.01230 0.01360 0.00380 0.00260 -0.00040
O6 0.01570 0.02180 0.01060 0.00000 0.00210 -0.00110
O7 0.01690 0.01000 0.01090 0.00160 0.00280 -0.00090
O8 0.02480 0.01000 0.01730 -0.00290 0.00420 0.00120
O9 0.01450 0.01110 0.00880 -0.00080 0.00080 0.00030
O10 0.01190 0.01880 0.02370 0.00070 0.00540 -0.00210
O11 0.02730 0.01750 0.01330 0.00140 -0.00670 -0.00080
O12 0.01410 0.01740 0.01650 -0.00680 0.00280 0.00240
O13 0.01650 0.01840 0.01300 -0.00150 0.00280 0.00070

loop_
_atom_site_label
_atom_site_fract_x
_atom_site_fract_y
_atom_site_fract_z
Si1 0.18446 0.21937 0.69737
Si2 0.19918 0.79300 0.68471
P 0.31393 0.25693 0.06612
Nb 0.30111 0.49199 0.28413
Ti 0.97299 0.00048 0.50810
Na1 0.18370 0.98220 0.89983
Na2 0.19360 0.50820 0.86520
Na3 0.49450 0.24180 0.50112
Na4 0.70600 0.99180 0.73624
Na5 0.25070 0.73680 0.08094
Na6 0.00000 0.50000 0.50000
O1 0.43550 0.32400 0.74295
O2 0.20340 0.00480 0.73487
O3 0.16240 0.80120 0.57348
O4 0.46150 0.70950 0.71855
O5 0.05260 0.69620 0.25513
O6 0.32420 0.51660 0.40636
O7 0.25520 0.43070 0.13009
O8 0.23700 0.07300 0.10740
O9 0.16100 0.20930 0.58525
O10 0.41130 0.74150 0.94321
O11 0.17290 0.27520 0.97009
O12 0.01760 0.31740 0.27290
O13 0.26990 0.00260 0.42335

loop_
_cod_related_entry_id
_cod_related_entry_database
_cod_related_entry_code
1 AMCSD 0005582
